data_7151100
loop_
_publ_author_name
'Davies, Stephen G.'
'Roberts, Paul M.'
'Smith, Andrew D.'

_publ_section_title
;
 Asymmetric three- and [2 + 1]-component conjugate addition reactions
 for the stereoselective synthesis of polysubstituted piperidinones.
;
_journal_issue 9
_journal_name_full 'Organic &amp; biomolecular chemistry'
_journal_page_first 1405
_journal_page_last 1415
_journal_paper_doi 10.1039/b701226h
_journal_volume 5
_journal_year 2007
_chemical_formula_moiety 'C38 H43 N1 O4'
_chemical_formula_sum 'C38 H43 N O4'
_chemical_formula_weight 577.76
_space_group_IT_number 19
_symmetry_cell_setting orthorhombic
_symmetry_Int_Tables_number 19
_symmetry_space_group_name_Hall 'P 2ac 2ab'
_symmetry_space_group_name_H-M 'P 21 21 21'
_atom_sites_solution_hydrogens geom
_atom_sites_solution_primary direct
_cell_angle_alpha 90
_cell_angle_beta 90
_cell_angle_gamma 90
_cell_formula_units_Z 4
_cell_length_a 11.2640(2)
_cell_length_b 16.6340(3)
_cell_length_c 17.0480(2)
_cell_measurement_reflns_used 12186
_cell_measurement_temperature 100
_cell_measurement_theta_max 27
_cell_measurement_theta_min 0
_cell_volume 3194.20(9)
_computing_cell_refinement
;
DIP2000 software 'DENZO' (Otwinowski & Minor, 1996)
;
_computing_data_collection
;
DIP2000 software 'Xpress' (MAC Science, 1989)
;
_computing_data_reduction
;
DIP2000 software 'DENZO' (Otwinowski & Minor, 1996)
;
_computing_molecular_graphics
;
CAMERON (Watkin, Prout & Pearce, 1996)
;
_computing_publication_material
;
CRYSTALS Issue 10 (Watkin, Prout, Carruthers & Betteridge, 1996)
;
_computing_structure_refinement
;
CRYSTALS Issue 10 (Watkin, Prout, Carruthers & Betteridge, 1996)
;
_computing_structure_solution 'SIR92 (Giacovazzo et al, 1992)'
_diffrn_ambient_temperature 100
_diffrn_measured_fraction_theta_max 1.000
_diffrn_measurement_device_type
;
Enraf-nonius DIP2000
;
_diffrn_measurement_method \w
_diffrn_radiation_monochromator graphite
_diffrn_radiation_type 'Mo K\a'
_diffrn_radiation_wavelength 0.71069
_diffrn_reflns_av_R_equivalents 0.02
_diffrn_reflns_limit_h_max 14
_diffrn_reflns_limit_h_min 0
_diffrn_reflns_limit_k_max 20
_diffrn_reflns_limit_k_min 0
_diffrn_reflns_limit_l_max 21
_diffrn_reflns_limit_l_min 0
_diffrn_reflns_number 3793
_diffrn_reflns_theta_max 26.78
_diffrn_reflns_theta_min 1.81
_diffrn_standards_decay_% 0.00
_diffrn_standards_interval_count 0
_diffrn_standards_interval_time 0
_diffrn_standards_number 0
_exptl_absorpt_coefficient_mu 0.07
_exptl_absorpt_correction_T_max 0.97
_exptl_absorpt_correction_T_min 0.97
_exptl_absorpt_correction_type none
_exptl_crystal_colour ' colourless '
_exptl_crystal_density_diffrn 1.20
_exptl_crystal_description ' block '
_exptl_crystal_F_000 1240.29
_exptl_crystal_size_max 0.50
_exptl_crystal_size_mid 0.40
_exptl_crystal_size_min 0.40
_refine_diff_density_max 0.18
_refine_diff_density_min -0.13
_refine_ls_extinction_coef 532.342
_refine_ls_extinction_method 'Larson 1970 Crystallographic Computing eq 22'
_refine_ls_goodness_of_fit_ref 0.9146
_refine_ls_hydrogen_treatment noref
_refine_ls_matrix_type full
_refine_ls_number_parameters 388
_refine_ls_number_reflns 3618
_refine_ls_R_factor_gt 0.0253
_refine_ls_shift/su_max 0.000523
_refine_ls_structure_factor_coef F
_refine_ls_weighting_details
;
Chebychev polynomial with 3 parameters, Carruthers & Watkin , 1979,
2.43 0.858 1.59
;
_refine_ls_weighting_scheme calc
_refine_ls_wR_factor_ref 0.0310
_reflns_limit_h_max 14
_reflns_limit_h_min 0
_reflns_limit_k_max 20
_reflns_limit_k_min 0
_reflns_limit_l_max 21
_reflns_limit_l_min 0
_reflns_number_gt 3618
_reflns_number_total 3793
_reflns_threshold_expression >3.00\s(I)
_cod_data_source_file b701226h.txt
_cod_data_source_block 1
_cod_original_cell_volume 3194.2
_cod_original_formula_sum 'C38 H43 N1 O4'
_cod_database_code 7151100

loop_
_symmetry_equiv_pos_as_xyz
x,y,z
x+1/2,-y+1/2,-z
-x,y+1/2,-z+1/2
-x+1/2,-y,z+1/2

loop_
_atom_site_label
_atom_site_fract_x
_atom_site_fract_y
_atom_site_fract_z
_atom_site_U_iso_or_equiv
_atom_site_occupancy
_atom_site_adp_type
O1 1.14469(7) 0.16356(5) 0.37629(5) 0.0197 1.0000 Uani
C2 1.2032(1) 0.11753(7) 0.32437(7) 0.0179 1.0000 Uani
O3 1.27700(8) 0.06751(6) 0.34079(5) 0.0235 1.0000 Uani
C4 1.1665(1) 0.13893(7) 0.24091(7) 0.0165 1.0000 Uani
C5 1.2748(1) 0.16029(7) 0.18829(7) 0.0179 1.0000 Uani
C6 1.3273(1) 0.24118(7) 0.21097(7) 0.0191 1.0000 Uani
C7 1.28726(11) 0.30952(7) 0.17137(8) 0.0225 1.0000 Uani
C8 1.33151(12) 0.38518(8) 0.18949(9) 0.0266 1.0000 Uani
C9 1.41555(13) 0.39393(8) 0.24777(9) 0.0314 1.0000 Uani
C10 1.45545(14) 0.32702(9) 0.28812(9) 0.0344 1.0000 Uani
C11 1.41203(12) 0.25080(8) 0.26952(9) 0.0288 1.0000 Uani
C12 1.36981(11) 0.09411(7) 0.18067(7) 0.0208 1.0000 Uani
C13 1.44656(11) 0.11089(7) 0.10953(7) 0.0207 1.0000 Uani
O14 1.56293(8) 0.10614(7) 0.12590(6) 0.0304 1.0000 Uani
C15 1.64197(13) 0.12399(11) 0.06093(9) 0.0365 1.0000 Uani
O16 1.40928(9) 0.12623(7) 0.04543(6) 0.0324 1.0000 Uani
C17 1.0906(1) 0.07056(7) 0.20425(7) 0.0167 1.0000 Uani
N18 0.99193(9) 0.04840(6) 0.25711(6) 0.0176 1.0000 Uani
C19 0.94833(11) -0.03583(7) 0.24835(7) 0.0194 1.0000 Uani
C20 1.04986(11) -0.09424(7) 0.26352(7) 0.0198 1.0000 Uani
C21 1.09333(12) -0.10116(8) 0.33962(8) 0.0229 1.0000 Uani
C22 1.18757(12) -0.15236(8) 0.35684(8) 0.0274 1.0000 Uani
C23 1.24002(13) -0.19728(8) 0.29721(9) 0.0304 1.0000 Uani
C24 1.19655(13) -0.19160(8) 0.22161(9) 0.0301 1.0000 Uani
C25 1.10134(13) -0.14080(8) 0.20463(8) 0.0258 1.0000 Uani
C26 0.87841(12) -0.05338(8) 0.17324(8) 0.0257 1.0000 Uani
C27 0.89512(11) 0.10736(7) 0.25932(7) 0.0209 1.0000 Uani
C28 0.80856(11) 0.09331(7) 0.32546(7) 0.0194 1.0000 Uani
C29 0.68662(11) 0.09556(7) 0.31217(7) 0.0202 1.0000 Uani
C30 0.60704(11) 0.08403(7) 0.37371(8) 0.0233 1.0000 Uani
C31 0.64857(12) 0.07119(8) 0.44918(8) 0.0249 1.0000 Uani
C32 0.77013(13) 0.07045(9) 0.46315(8) 0.0286 1.0000 Uani
C33 0.84906(12) 0.08105(9) 0.40165(8) 0.0269 1.0000 Uani
C34 1.0597(1) 0.09358(7) 0.11983(7) 0.0186 1.0000 Uani
C35 1.09950(11) 0.04512(8) 0.05853(7) 0.0219 1.0000 Uani
C36 1.08369(12) 0.06754(9) -0.01945(8) 0.0272 1.0000 Uani
C37 1.02604(12) 0.1385(1) -0.03714(8) 0.0306 1.0000 Uani
C38 0.98391(12) 0.18728(9) 0.02307(8) 0.0288 1.0000 Uani
C39 1.00163(11) 0.16527(8) 0.10080(7) 0.0231 1.0000 Uani
C40 1.17563(12) 0.16377(8) 0.46082(7) 0.0235 1.0000 Uani
C41 1.15186(12) 0.08268(9) 0.49879(8) 0.0280 1.0000 Uani
C42 1.09167(15) 0.22711(9) 0.49270(9) 0.0347 1.0000 Uani
C43 1.30451(13) 0.18983(11) 0.47067(8) 0.0364 1.0000 Uani
H41 1.1180 0.1884 0.2441 0.0151 1.0000 Uiso
H51 1.2428 0.1664 0.1344 0.0156 1.0000 Uiso
H71 1.2271 0.3053 0.1305 0.0330 1.0000 Uiso
H81 1.3070 0.4318 0.1601 0.0387 1.0000 Uiso
H91 1.4463 0.4464 0.2609 0.0353 1.0000 Uiso
H101 1.5174 0.3333 0.3279 0.0403 1.0000 Uiso
H111 1.4392 0.2034 0.2989 0.0327 1.0000 Uiso
H121 1.4198 0.0893 0.2281 0.0233 1.0000 Uiso
H122 1.3305 0.0413 0.1706 0.0233 1.0000 Uiso
H151 1.7220 0.1130 0.0805 0.0440 1.0000 Uiso
H152 1.6265 0.1797 0.0433 0.0440 1.0000 Uiso
H153 1.6200 0.0887 0.0166 0.0440 1.0000 Uiso
H171 1.1412 0.0216 0.2013 0.0190 1.0000 Uiso
H191 0.8908 -0.0432 0.2927 0.0168 1.0000 Uiso
H211 1.0576 -0.0692 0.3815 0.0308 1.0000 Uiso
H221 1.2130 -0.1591 0.4120 0.0397 1.0000 Uiso
H231 1.3082 -0.2329 0.3085 0.0348 1.0000 Uiso
H241 1.2293 -0.2226 0.1783 0.0404 1.0000 Uiso
H251 1.0731 -0.1377 0.1497 0.0247 1.0000 Uiso
H261 0.8511 -0.1075 0.1737 0.0335 1.0000 Uiso
H262 0.9296 -0.0466 0.1252 0.0335 1.0000 Uiso
H263 0.8069 -0.0177 0.1703 0.0335 1.0000 Uiso
H271 0.9306 0.1616 0.2664 0.0231 1.0000 Uiso
H272 0.8499 0.1096 0.2076 0.0231 1.0000 Uiso
H291 0.6575 0.1042 0.2576 0.0251 1.0000 Uiso
H301 0.5181 0.0827 0.3634 0.0240 1.0000 Uiso
H311 0.5947 0.0620 0.4929 0.0292 1.0000 Uiso
H321 0.8007 0.0637 0.5170 0.0400 1.0000 Uiso
H331 0.9371 0.0797 0.4107 0.0323 1.0000 Uiso
H351 1.1374 -0.0053 0.0729 0.0218 1.0000 Uiso
H361 1.1161 0.0330 -0.0635 0.0313 1.0000 Uiso
H371 1.0128 0.1539 -0.0918 0.0384 1.0000 Uiso
H381 0.9419 0.2378 0.0109 0.0366 1.0000 Uiso
H391 0.9748 0.2007 0.1424 0.0277 1.0000 Uiso
H411 1.1750 0.0858 0.5538 0.0380 1.0000 Uiso
H412 1.1983 0.0400 0.4730 0.0380 1.0000 Uiso
H413 1.0638 0.0691 0.4948 0.0380 1.0000 Uiso
H421 1.1079 0.2336 0.5510 0.0440 1.0000 Uiso
H422 1.1075 0.2771 0.4654 0.0440 1.0000 Uiso
H423 1.0055 0.2085 0.4838 0.0440 1.0000 Uiso
H431 1.3214 0.1975 0.5284 0.0494 1.0000 Uiso
H432 1.3590 0.1486 0.4488 0.0494 1.0000 Uiso
H433 1.3165 0.2394 0.4438 0.0494 1.0000 Uiso

loop_
_atom_site_aniso_label
_atom_site_aniso_U_11
_atom_site_aniso_U_22
_atom_site_aniso_U_33
_atom_site_aniso_U_23
_atom_site_aniso_U_13
_atom_site_aniso_U_12
O1 0.0208(4) 0.0226(4) 0.0159(4) -0.0020(3) -0.0010(3) 0.0016(3)
C2 0.0162(5) 0.0179(5) 0.0194(5) -0.0002(4) 0.0004(4) -0.0018(4)
O3 0.0229(4) 0.0273(4) 0.0204(4) 0.0031(3) 0.0010(3) 0.0068(4)
C4 0.0159(5) 0.0163(5) 0.0173(5) 0.0010(4) 0.0004(4) 0.0004(4)
C5 0.0179(5) 0.0180(5) 0.0180(5) 0.0022(4) 0.0004(4) -0.0009(4)
C6 0.0167(5) 0.0196(5) 0.0211(5) 0.0007(4) 0.0034(5) -0.0003(4)
C7 0.0204(5) 0.0209(6) 0.0261(6) 0.0022(5) 0.0036(5) 0.0008(5)
C8 0.0245(6) 0.0188(6) 0.0365(7) 0.0024(5) 0.0090(6) 0.0012(5)
C9 0.0300(7) 0.0222(6) 0.0418(8) -0.0060(6) 0.0083(6) -0.0070(5)
C10 0.0321(7) 0.0341(7) 0.0371(7) -0.0038(6) -0.0069(6) -0.0093(6)
C11 0.0279(6) 0.0257(6) 0.0327(7) 0.0034(5) -0.0070(6) -0.0035(5)
C12 0.0197(5) 0.0200(5) 0.0226(6) 0.0026(4) 0.0040(5) 0.0016(4)
C13 0.0213(5) 0.0185(5) 0.0223(6) -0.0005(4) 0.0024(5) -0.0005(5)
O14 0.0197(4) 0.0469(6) 0.0247(5) 0.0050(4) 0.0043(4) 0.0048(4)
C15 0.0240(6) 0.0551(9) 0.0305(7) 0.0077(7) 0.0102(6) 0.0042(7)
O16 0.0264(5) 0.0492(6) 0.0215(5) 0.0045(4) -0.0000(4) -0.0037(5)
C17 0.0164(5) 0.0173(5) 0.0165(5) 0.0007(4) 0.0009(4) 0.0007(4)
N18 0.0161(4) 0.0171(4) 0.0197(4) 0.0008(4) 0.0017(4) -0.0008(4)
C19 0.0188(5) 0.0191(5) 0.0203(5) -0.0000(4) 0.0012(5) -0.0040(4)
C20 0.0215(5) 0.0155(5) 0.0222(6) 0.0007(4) 0.0022(5) -0.0041(4)
C21 0.0240(6) 0.0215(5) 0.0233(6) -0.0002(5) 0.0001(5) -0.0029(5)
C22 0.0265(6) 0.0240(6) 0.0316(7) 0.0048(5) -0.0049(5) -0.0032(5)
C23 0.0272(6) 0.0218(6) 0.0422(8) 0.0057(6) 0.0034(6) 0.0013(5)
C24 0.0362(7) 0.0203(6) 0.0337(7) -0.0003(5) 0.0104(6) 0.0026(6)
C25 0.0345(7) 0.0198(6) 0.0232(6) 0.0001(5) 0.0043(5) -0.0022(5)
C26 0.0244(6) 0.0294(6) 0.0233(6) -0.0015(5) -0.0026(5) -0.0059(5)
C27 0.0188(5) 0.0217(6) 0.0221(6) 0.0029(5) 0.0031(5) 0.0011(5)
C28 0.0201(5) 0.0169(5) 0.0211(5) -0.0002(4) 0.0027(5) 0.0002(4)
C29 0.0212(6) 0.0172(5) 0.0224(6) 0.0008(4) 0.0014(5) 0.0012(4)
C30 0.0211(6) 0.0204(6) 0.0284(6) 0.0003(5) 0.0049(5) 0.0014(5)
C31 0.0284(6) 0.0235(6) 0.0227(6) -0.0020(5) 0.0098(5) -0.0016(5)
C32 0.0344(7) 0.0341(7) 0.0175(6) -0.0016(5) 0.0001(5) -0.0022(6)
C33 0.0228(6) 0.0346(7) 0.0233(6) -0.0012(5) -0.0015(5) -0.0026(5)
C34 0.0150(5) 0.0226(6) 0.0182(5) 0.0019(4) -0.0002(4) -0.0028(4)
C35 0.0191(5) 0.0258(6) 0.0209(6) -0.0027(5) 0.0012(5) -0.0046(5)
C36 0.0236(6) 0.0380(7) 0.0201(6) -0.0035(5) 0.0011(5) -0.0081(6)
C37 0.0238(6) 0.0492(8) 0.0187(6) 0.0078(6) -0.0032(5) -0.0070(6)
C38 0.0204(6) 0.0385(7) 0.0274(6) 0.0111(6) -0.0015(5) 0.0002(6)
C39 0.0194(5) 0.0270(6) 0.0230(6) 0.0046(5) 0.0014(5) 0.0018(5)
C40 0.0229(6) 0.0315(6) 0.0162(5) -0.0052(5) -0.0016(5) -0.0014(5)
C41 0.0278(6) 0.0368(7) 0.0193(5) 0.0024(5) -0.0026(5) 0.0023(6)
C42 0.0447(8) 0.0338(7) 0.0258(7) -0.0103(6) 0.0044(6) 0.0060(6)
C43 0.0284(7) 0.0577(9) 0.0230(6) -0.0076(6) -0.0018(6) -0.0129(7)

loop_
_atom_type_symbol
_atom_type_scat_dispersion_real
_atom_type_scat_dispersion_imag
_atom_type_scat_Cromer_Mann_a1
_atom_type_scat_Cromer_Mann_b1
_atom_type_scat_Cromer_Mann_a2
_atom_type_scat_Cromer_Mann_b2
_atom_type_scat_Cromer_Mann_a3
_atom_type_scat_Cromer_Mann_b3
_atom_type_scat_Cromer_Mann_a4
_atom_type_scat_Cromer_Mann_b4
_atom_type_scat_Cromer_Mann_c
_atom_type_scat_source
'C ' 0.0020 0.0020 2.3100 20.8439 1.0200 10.2075 1.5886 0.5687 0.8650 51.6512 0.2156 International_Tables_Vol_IV_Table_2.2B
'H ' 0.0000 0.0000 0.4930 10.5109 0.3229 26.1257 0.1402 3.1424 0.0408 57.7997 0.0030 International_Tables_Vol_IV_Table_2.2B
'N ' 0.0040 0.0030 12.2126 0.0057 3.1322 9.8933 2.0125 28.9975 1.1663 0.5826 -11.5290 International_Tables_Vol_IV_Table_2.2B
'O ' 0.0080 0.0060 3.0485 13.2771 2.2868 5.7011 1.5463 0.3239 0.8670 32.9089 0.2508 International_Tables_Vol_IV_Table_2.2B

loop_
_geom_angle_atom_site_label_1
_geom_angle_site_symmetry_1
_geom_angle_atom_site_label_2
_geom_angle_site_symmetry_2
_geom_angle_atom_site_label_3
_geom_angle_site_symmetry_3
_geom_angle
_geom_angle_publ_flag
C2 . O1 . C40 . 121.78(9) yes
O1 . C2 . O3 . 125.25(11) yes
O1 . C2 . C4 . 110.44(9) yes
O3 . C2 . C4 . 124.29(11) yes
C2 . C4 . C5 . 112.27(9) yes
C2 . C4 . C17 . 110.72(9) yes
C5 . C4 . C17 . 111.51(9) yes
C2 . C4 . H41 . 107 no
C5 . C4 . H41 . 1069 no
C17 . C4 . H41 . 109 no
C4 . C5 . C6 . 111.14(9) yes
C4 . C5 . C12 . 115.48(9) yes
C6 . C5 . C12 . 112.6(1) yes
C4 . C5 . H51 . 106 no
C6 . C5 . H51 . 107 no
C12 . C5 . H51 . 104 no
C5 . C6 . C7 . 118.16(11) yes
C5 . C6 . C11 . 123.48(11) yes
C7 . C6 . C11 . 118.35(11) yes
C6 . C7 . C8 . 120.95(12) yes
C6 . C7 . H71 . 121 no
C8 . C7 . H71 . 118 no
C7 . C8 . C9 . 120.13(12) yes
C7 . C8 . H81 . 121 no
C9 . C8 . H81 . 119 no
C8 . C9 . C10 . 119.74(12) yes
C8 . C9 . H91 . 121 no
C10 . C9 . H91 . 120 no
C9 . C10 . C11 . 120.27(13) yes
C9 . C10 . H101 . 119 no
C11 . C10 . H101 . 120 no
C6 . C11 . C10 . 120.56(13) yes
C6 . C11 . H111 . 119 no
C10 . C11 . H111 . 120 no
C5 . C12 . C13 . 109.4(1) yes
C5 . C12 . H121 . 113 no
C13 . C12 . H121 . 110 no
C5 . C12 . H122 . 110 no
C13 . C12 . H122 . 106 no
H121 . C12 . H122 . 109 no
C12 . C13 . O14 . 112.32(11) yes
C12 . C13 . O16 . 124.70(12) yes
O14 . C13 . O16 . 122.98(12) yes
C13 . O14 . C15 . 115.35(11) yes
O14 . C15 . H151 . 105 no
O14 . C15 . H152 . 108 no
H151 . C15 . H152 . 116 no
O14 . C15 . H153 . 108 no
H151 . C15 . H153 . 112 no
H152 . C15 . H153 . 106 no
C4 . C17 . N18 . 110.55(9) yes
C4 . C17 . C34 . 108.69(9) yes
N18 . C17 . C34 . 117.7(1) yes
C4 . C17 . H171 . 108 no
N18 . C17 . H171 . 105 no
C34 . C17 . H171 . 107 no
C17 . N18 . C19 . 114.89(9) yes
C17 . N18 . C27 . 114.07(9) yes
C19 . N18 . C27 . 112.68(9) yes
N18 . C19 . C20 . 109.57(9) yes
N18 . C19 . C26 . 115.6(1) yes
C20 . C19 . C26 . 114.0(1) yes
N18 . C19 . H191 . 105 no
C20 . C19 . H191 . 106 no
C26 . C19 . H191 . 106 no
C19 . C20 . C21 . 118.39(11) yes
C19 . C20 . C25 . 122.99(11) yes
C21 . C20 . C25 . 118.62(12) yes
C20 . C21 . C22 . 121.04(12) yes
C20 . C21 . H211 . 119 no
C22 . C21 . H211 . 119 no
C21 . C22 . C23 . 119.83(13) yes
C21 . C22 . H221 . 119 no
C23 . C22 . H221 . 121 no
C22 . C23 . C24 . 119.58(13) yes
C22 . C23 . H231 . 121 no
C24 . C23 . H231 . 120 no
C23 . C24 . C25 . 120.47(12) yes
C23 . C24 . H241 . 122 no
C25 . C24 . H241 . 117 no
C20 . C25 . C24 . 120.44(13) yes
C20 . C25 . H251 . 121 no
C24 . C25 . H251 . 118 no
C19 . C26 . H261 . 110 no
C19 . C26 . H262 . 111 no
H261 . C26 . H262 . 107 no
C19 . C26 . H263 . 110 no
H261 . C26 . H263 . 107 no
H262 . C26 . H263 . 111 no
N18 . C27 . C28 . 113.3(1) yes
N18 . C27 . H271 . 108 no
C28 . C27 . H271 . 108 no
N18 . C27 . H272 . 112 no
C28 . C27 . H272 . 109 no
H271 . C27 . H272 . 106 no
C27 . C28 . C29 . 120.77(11) yes
C27 . C28 . C33 . 120.56(11) yes
C29 . C28 . C33 . 118.62(11) yes
C28 . C29 . C30 . 120.56(12) yes
C28 . C29 . H291 . 119 no
C30 . C29 . H291 . 121 no
C29 . C30 . C31 . 120.21(12) yes
C29 . C30 . H301 . 120 no
C31 . C30 . H301 . 119 no
C30 . C31 . C32 . 119.55(12) yes
C30 . C31 . H311 . 122 no
C32 . C31 . H311 . 118.76 no
C31 . C32 . C33 . 120.08(13) yes
C31 . C32 . H321 . 120 no
C33 . C32 . H321 . 120 no
C28 . C33 . C32 . 120.96(12) yes
C28 . C33 . H331 . 118 no
C32 . C33 . H331 . 121 no
C17 . C34 . C35 . 119.19(11) yes
C17 . C34 . C39 . 122.57(11) yes
C35 . C34 . C39 . 118.01(11) yes
C34 . C35 . C36 . 121.33(12) yes
C34 . C35 . H351 . 117 no
C36 . C35 . H351 . 122 no
C35 . C36 . C37 . 119.85(12) yes
C35 . C36 . H361 . 121 no
C37 . C36 . H361 . 120 no
C36 . C37 . C38 . 119.83(12) yes
C36 . C37 . H371 . 120 no
C38 . C37 . H371 . 120 no
C37 . C38 . C39 . 120.07(13) yes
C37 . C38 . H381 . 120 no
C39 . C38 . H381 . 120 no
C34 . C39 . C38 . 120.88(12) yes
C34 . C39 . H391 . 120 no
C38 . C39 . H391 . 120 no
O1 . C40 . C41 . 111.7(1) yes
O1 . C40 . C42 . 101.7(1) yes
C41 . C40 . C42 . 110.74(11) yes
O1 . C40 . C43 . 109.4(1) yes
C41 . C40 . C43 . 111.92(12) yes
C42 . C40 . C43 . 110.91(12) yes
C40 . C41 . H411 . 108 no
C40 . C41 . H412 . 111 no
H411 . C41 . H412 . 109 no
C40 . C41 . H413 . 110 no
H411 . C41 . H413 . 110 no
H412 . C41 . H413 . 109 no
C40 . C42 . H421 . 108 no
C40 . C42 . H422 . 108 no
H421 . C42 . H422 . 110 no
C40 . C42 . H423 . 109 no
H421 . C42 . H423 . 110 no
H422 . C42 . H423 . 111 no
C40 . C43 . H431 . 109 no
C40 . C43 . H432 . 111 no
H431 . C43 . H432 . 110 no
C40 . C43 . H433 . 109 no
H431 . C43 . H433 . 109 no
H432 . C43 . H433 . 109 no

loop_
_geom_bond_atom_site_label_1
_geom_bond_site_symmetry_1
_geom_bond_atom_site_label_2
_geom_bond_site_symmetry_2
_geom_bond_distance
_geom_bond_publ_flag
O1 . C2 . 1.3429(15) yes
O1 . C40 . 1.4827(14) yes
C2 . O3 . 1.2094(15) yes
C2 . C4 . 1.5239(16) yes
C4 . C5 . 1.5559(16) yes
C4 . C17 . 1.5537(15) yes
C4 . H41 . 0.99 no
C5 . C6 . 1.5196(16) yes
C5 . C12 . 1.5406(16) yes
C5 . H51 . 0.99 no
C6 . C7 . 1.3970(17) yes
C6 . C11 . 1.3902(18) yes
C7 . C8 . 1.3884(18) yes
C7 . H71 . 0.97 no
C8 . C9 . 1.380(2) yes
C8 . H81 . 0.96 no
C9 . C10 . 1.383(2) yes
C9 . H91 . 0.97 no
C10 . C11 . 1.395(2) yes
C10 . H101 . 0.98 no
C11 . H111 . 0.98 no
C12 . C13 . 1.5154(17) yes
C12 . H121 . 0.99 no
C12 . H122 . 1.00 no
C13 . O14 . 1.3425(16) yes
C13 . O16 . 1.1980(16) yes
O14 . C15 . 1.4517(16) yes
C15 . H151 . 0.98 no
C15 . H152 . 0.99 no
C15 . H153 . 0.99 no
C17 . N18 . 1.4777(14) yes
C17 . C34 . 1.5293(15) yes
C17 . H171 . 1.00 no
N18 . C19 . 1.4920(14) yes
N18 . C27 . 1.4671(15) yes
C19 . C20 . 1.5227(17) yes
C19 . C26 . 1.5314(17) yes
C19 . H191 . 1.00 no
C20 . C21 . 1.3914(18) yes
C20 . C25 . 1.3943(18) yes
C21 . C22 . 1.3921(19) yes
C21 . H211 . 0.98 no
C22 . C23 . 1.393(2) yes
C22 . H221 . 0.99 no
C23 . C24 . 1.382(2) yes
C23 . H231 . 0.99 no
C24 . C25 . 1.396(2) yes
C24 . H241 . 0.97 no
C25 . H251 . 0.99 no
C26 . H261 . 0.95 no
C26 . H262 . 1.01 no
C26 . H263 . 1.00 no
C27 . C28 . 1.5089(17) yes
C27 . H271 . 0.99 no
C27 . H272 . 1.02 no
C28 . C29 . 1.3926(17) yes
C28 . C33 . 1.3917(17) yes
C29 . C30 . 1.3933(18) yes
C29 . H291 . 1.00 no
C30 . C31 . 1.3856(19) yes
C30 . H301 . 1.02 no
C31 . C32 . 1.390(2) yes
C31 . H311 . 0.97 no
C32 . C33 . 1.3859(19) yes
C32 . H321 . 0.99 no
C33 . H331 . 1.00 no
C34 . C35 . 1.3937(17) yes
C34 . C39 . 1.3984(17) yes
C35 . C36 . 1.3921(18) yes
C35 . H351 . 0.97 no
C36 . C37 . 1.381(2) yes
C36 . H361 . 1.01 no
C37 . C38 . 1.391(2) yes
C37 . H371 . 0.98 no
C38 . C39 . 1.3891(18) yes
C38 . H381 . 0.99 no
C39 . H391 . 0.97 no
C40 . C41 . 1.5199(19) yes
C40 . C42 . 1.5166(19) yes
C40 . C43 . 1.5243(18) yes
C41 . H411 . 0.97 no
C41 . H412 . 0.99 no
C41 . H413 . 1.02 no
C42 . H421 . 1.02 no
C42 . H422 . 0.97 no
C42 . H423 . 1.03 no
C43 . H431 . 1.01 no
C43 . H432 . 0.99 no
C43 . H433 . 0.95 no

loop_
_cod_related_entry_id
_cod_related_entry_database
_cod_related_entry_code
1 ChemSpider 17348468
